data_2219495
loop_
_publ_author_name
'G\"orbitz, Carl Henrik'
'Kaboli, Massoud'
'Read, Matthew Lovell'
'Vestli, Kristian'

_publ_section_title
;
 Benzene-1,3,5-triol at 105K
;
_journal_coeditor_code BI2305
_journal_issue 10
_journal_name_full 'Acta Crystallographica Section E'
_journal_page_first o2023
_journal_paper_doi 10.1107/S1600536808030638
_journal_volume 64
_journal_year 2008
_chemical_formula_iupac 'C6 H6 O3'
_chemical_formula_moiety 'C6 H6 O3'
_chemical_formula_sum 'C6 H6 O3'
_chemical_formula_weight 126.11
_chemical_name_common
;
Phloroglucinol
;
_chemical_name_systematic
;
benzene-1,3,5-triol
;
_space_group_IT_number 19
_symmetry_cell_setting orthorhombic
_symmetry_space_group_name_Hall 'P 2ac 2ab'
_symmetry_space_group_name_H-M 'P 21 21 21'
_atom_sites_solution_hydrogens geom
_atom_sites_solution_primary direct
_atom_sites_solution_secondary difmap
_audit_creation_method SHELXL-97
_cell_angle_alpha 90.00
_cell_angle_beta 90.00
_cell_angle_gamma 90.00
_cell_formula_units_Z 4
_cell_length_a 4.7778(2)
_cell_length_b 9.3581(4)
_cell_length_c 12.4433(6)
_cell_measurement_reflns_used 4652
_cell_measurement_temperature 105(2)
_cell_measurement_theta_max 27.09
_cell_measurement_theta_min 2.72
_cell_volume 556.35(4)
_computing_cell_refinement 'SAINT (Bruker, 2001)'
_computing_data_collection 'SMART (Bruker, 1998)'
_computing_data_reduction 'SAINT (Bruker, 2001)'
_computing_molecular_graphics 'SHELXTL (Sheldrick, 2008)'
_computing_publication_material 'SHELXTL (Sheldrick, 2008)'
_computing_structure_refinement 'SHELXTL (Sheldrick, 2008)'
_computing_structure_solution 'SHELXTL (Sheldrick, 2008)'
_diffrn_ambient_temperature 105(2)
_diffrn_measured_fraction_theta_full 1.000
_diffrn_measured_fraction_theta_max 1.000
_diffrn_measurement_device_type 'Siemens SMART CCD'
_diffrn_measurement_method \w
_diffrn_radiation_monochromator graphite
_diffrn_radiation_source 'fine-focus sealed tube'
_diffrn_radiation_type MoK\a
_diffrn_radiation_wavelength 0.71073
_diffrn_reflns_av_R_equivalents 0.0137
_diffrn_reflns_av_sigmaI/netI 0.0070
_diffrn_reflns_limit_h_max 6
_diffrn_reflns_limit_h_min -6
_diffrn_reflns_limit_k_max 11
_diffrn_reflns_limit_k_min -11
_diffrn_reflns_limit_l_max 15
_diffrn_reflns_limit_l_min -15
_diffrn_reflns_number 6178
_diffrn_reflns_theta_full 27.09
_diffrn_reflns_theta_max 27.09
_diffrn_reflns_theta_min 2.72
_diffrn_standards_number 0
_exptl_absorpt_coefficient_mu 0.122
_exptl_absorpt_correction_T_max 0.9970
_exptl_absorpt_correction_T_min 0.9160
_exptl_absorpt_correction_type multi-scan
_exptl_absorpt_process_details '(SADABS; Sheldrick, 1996)'
_exptl_crystal_colour colourless
_exptl_crystal_density_diffrn 1.506
_exptl_crystal_density_method 'not measured'
_exptl_crystal_description needle
_exptl_crystal_F_000 264
_exptl_crystal_size_max 0.20
_exptl_crystal_size_mid 0.08
_exptl_crystal_size_min 0.05
_refine_diff_density_max 0.266
_refine_diff_density_min -0.196
_refine_ls_extinction_method none
_refine_ls_goodness_of_fit_ref 1.127
_refine_ls_hydrogen_treatment mixed
_refine_ls_matrix_type full
_refine_ls_number_parameters 91
_refine_ls_number_reflns 743
_refine_ls_number_restraints 0
_refine_ls_restrained_S_all 1.127
_refine_ls_R_factor_all 0.0271
_refine_ls_R_factor_gt 0.0265
_refine_ls_shift/su_max 0.000
_refine_ls_shift/su_mean 0.000
_refine_ls_structure_factor_coef Fsqd
_refine_ls_weighting_details 'calc w=1/[\s^2^(Fo^2^)+(0.054P)^2^+0.1017P] where P=(Fo^2^+2Fc^2^)/3'
_refine_ls_weighting_scheme calc
_refine_ls_wR_factor_gt 0.0797
_refine_ls_wR_factor_ref 0.0814
_reflns_number_gt 728
_reflns_number_total 743
_reflns_threshold_expression I>2\s(I)
_cod_data_source_file bi2305.cif
_cod_data_source_block I
_cod_database_code 2219495
_cod_database_fobs_code 2219495

loop_
_symmetry_equiv_pos_as_xyz
'x, y, z'
'-x+1/2, -y, z+1/2'
'-x, y+1/2, -z+1/2'
'x+1/2, -y+1/2, -z'

loop_
_atom_site_type_symbol
_atom_site_label
_atom_site_fract_x
_atom_site_fract_y
_atom_site_fract_z
_atom_site_U_iso_or_equiv
_atom_site_adp_type
_atom_site_calc_flag
_atom_site_occupancy
O O1 0.2140(2) 0.48267(10) 0.56722(8) 0.0160(3) Uani d 1
H H1 0.189(5) 0.560(2) 0.5979(15) 0.024 Uiso d 1
O O2 0.8083(3) 0.25657(10) 0.31075(8) 0.0167(3) Uani d 1
H H2 0.760(5) 0.189(2) 0.3432(14) 0.025 Uiso d 1
O O3 0.7415(2) 0.76483(10) 0.32139(8) 0.0160(3) Uani d 1
H H3 0.884(5) 0.7549(19) 0.2792(16) 0.024 Uiso d 1
C C1 0.3967(3) 0.49437(14) 0.48167(11) 0.0135(3) Uani d 1
C C2 0.5004(3) 0.36808(13) 0.43819(11) 0.0141(3) Uani d 1
H H21 0.4423 0.2779 0.4652 0.017 Uiso calc 1
C C3 0.6913(3) 0.37730(13) 0.35413(10) 0.0135(3) Uani d 1
C C4 0.7758(3) 0.50800(15) 0.31202(11) 0.0150(3) Uani d 1
H H41 0.9054 0.5126 0.2542 0.018 Uiso calc 1
C C5 0.6651(3) 0.63152(13) 0.35689(10) 0.0134(3) Uani d 1
C C6 0.4732(3) 0.62700(13) 0.44129(11) 0.0137(3) Uani d 1
H H61 0.3970 0.7124 0.4704 0.016 Uiso calc 1

loop_
_atom_site_aniso_label
_atom_site_aniso_U_11
_atom_site_aniso_U_22
_atom_site_aniso_U_33
_atom_site_aniso_U_12
_atom_site_aniso_U_13
_atom_site_aniso_U_23
O1 0.0199(5) 0.0107(5) 0.0173(5) -0.0003(4) 0.0057(4) -0.0006(3)
O2 0.0217(5) 0.0090(5) 0.0194(5) 0.0017(4) 0.0058(4) 0.0000(4)
O3 0.0209(6) 0.0093(5) 0.0177(5) -0.0015(4) 0.0054(5) 0.0009(3)
C1 0.0127(6) 0.0142(6) 0.0136(6) -0.0006(6) -0.0006(5) -0.0004(5)
C2 0.0152(6) 0.0109(6) 0.0161(6) -0.0009(5) -0.0003(6) 0.0017(5)
C3 0.0142(6) 0.0108(6) 0.0154(6) 0.0014(6) -0.0013(6) -0.0012(5)
C4 0.0158(6) 0.0141(6) 0.0150(6) 0.0000(5) 0.0032(5) 0.0003(5)
C5 0.0152(7) 0.0104(6) 0.0145(6) -0.0017(6) -0.0014(6) 0.0012(5)
C6 0.0151(6) 0.0110(6) 0.0152(6) 0.0005(5) 0.0008(6) -0.0020(5)

loop_
_atom_type_symbol
_atom_type_description
_atom_type_scat_dispersion_real
_atom_type_scat_dispersion_imag
_atom_type_scat_source
C C 0.0033 0.0016 'International Tables Vol C Tables 4.2.6.8 and 6.1.1.4'
H H 0.0000 0.0000 'International Tables Vol C Tables 4.2.6.8 and 6.1.1.4'
O O 0.0106 0.0060 'International Tables Vol C Tables 4.2.6.8 and 6.1.1.4'

loop_
_geom_angle_atom_site_label_1
_geom_angle_atom_site_label_2
_geom_angle_atom_site_label_3
_geom_angle
C1 O1 H1 112.2(14)
C3 O2 H2 109.9(14)
C5 O3 H3 107.9(12)
O1 C1 C6 121.10(11)
O1 C1 C2 117.24(11)
C6 C1 C2 121.67(12)
C3 C2 C1 118.27(12)
C3 C2 H21 120.9
C1 C2 H21 120.9
O2 C3 C2 120.83(12)
O2 C3 C4 117.26(12)
C2 C3 C4 121.90(12)
C5 C4 C3 118.05(12)
C5 C4 H41 121.0
C3 C4 H41 121.0
O3 C5 C4 121.72(12)
O3 C5 C6 116.41(11)
C4 C5 C6 121.87(12)
C1 C6 C5 118.22(12)
C1 C6 H61 120.9
C5 C6 H61 120.9

loop_
_geom_bond_atom_site_label_1
_geom_bond_atom_site_label_2
_geom_bond_distance
O1 C1 1.3808(17)
O1 H1 0.83(2)
O2 C3 1.3712(16)
O2 H2 0.79(2)
O3 C5 1.3730(15)
O3 H3 0.86(2)
C1 C6 1.3881(17)
C1 C2 1.3910(18)
C2 C3 1.3905(19)
C2 H21 0.9500
C3 C4 1.3905(18)
C4 C5 1.3884(19)
C4 H41 0.9500
C5 C6 1.3945(19)
C6 H61 0.9500

loop_
_geom_hbond_atom_site_label_D
_geom_hbond_atom_site_label_H
_geom_hbond_atom_site_label_A
_geom_hbond_site_symmetry_A
_geom_hbond_distance_DH
_geom_hbond_distance_HA
_geom_hbond_distance_DA
_geom_hbond_angle_DHA
O1 H1 O3 4_466 0.83(2) 1.94(2) 2.7426(13) 164(2)
O2 H2 O1 4_556 0.79(2) 1.97(2) 2.7424(14) 169(2)
O3 H3 O2 3_755 0.86(2) 1.85(2) 2.7086(16) 173.3(17)

loop_
_geom_torsion_atom_site_label_1
_geom_torsion_atom_site_label_2
_geom_torsion_atom_site_label_3
_geom_torsion_atom_site_label_4
_geom_torsion
_geom_torsion_publ_flag
O1 C1 C2 C3 -178.06(12) ?
C6 C1 C2 C3 1.8(2) ?
C1 C2 C3 O2 177.59(12) ?
C1 C2 C3 C4 -1.1(2) ?
O2 C3 C4 C5 -178.32(13) ?
C2 C3 C4 C5 0.4(2) ?
C3 C4 C5 O3 178.75(13) ?
C3 C4 C5 C6 -0.4(2) ?
O1 C1 C6 C5 178.09(12) ?
C2 C1 C6 C5 -1.8(2) ?
O3 C5 C6 C1 -178.14(12) ?
C4 C5 C6 C1 1.0(2) ?
H1 O1 C1 C6 -13.0(16) y
H2 O2 C3 C2 -4.3(16) y
H3 O3 C5 C4 -10.8(14) y

loop_
_cod_related_entry_id
_cod_related_entry_database
_cod_related_entry_code
1 ChemSpider 352
